data_2203431
loop_
_publ_author_name
'Pavlovi\'c, Gordana'
'Trali\'c-Kulenovi\'c, Vesna'
'Popovi\'c, Zora'

_publ_section_title
;
 2-Furancarboxanilide
;
_journal_issue 4
_journal_name_full 'Acta Crystallographica Section E'
_journal_page_first o631
_journal_page_last o633
_journal_paper_doi 10.1107/S1600536804006245
_journal_volume 60
_journal_year 2004
_chemical_formula_iupac 'C11 H9 N O2'
_chemical_formula_moiety 'C11 H9 N O2'
_chemical_formula_sum 'C11 H9 N O2'
_chemical_formula_weight 187.19
_chemical_melting_point 396.5(5)
_chemical_name_common N-phenyl-2-furamide
_chemical_name_systematic
;
N-phenylfuran-2-carboxamide
;
_space_group_IT_number 61
_symmetry_cell_setting orthorhombic
_symmetry_space_group_name_Hall '-P 2ac 2ab'
_symmetry_space_group_name_H-M 'P b c a'
_atom_sites_solution_hydrogens mixed
_atom_sites_solution_primary direct
_atom_sites_solution_secondary difmap
_audit_creation_method SHELXL97
_cell_angle_alpha 90.00
_cell_angle_beta 90.00
_cell_angle_gamma 90.00
_cell_formula_units_Z 8
_cell_length_a 8.699(2)
_cell_length_b 12.983(2)
_cell_length_c 16.712(2)
_cell_measurement_reflns_used 5046
_cell_measurement_temperature 296(2)
_cell_measurement_theta_max 27
_cell_measurement_theta_min 15
_cell_volume 1887.4(6)
_computing_cell_refinement 'CrysAlisRED (Oxford Diffraction, 2003)'
_computing_data_collection 'CrysAlisCCD (Oxford Diffraction, 2003)'
_computing_data_reduction CrysAlisRED
_computing_molecular_graphics 'PLATON98 (Spek, 1998)'
_computing_publication_material SHELXL97
_computing_structure_refinement 'SHELXL97 (Sheldrick, 1997)'
_computing_structure_solution 'SHELXS97 (Sheldrick, 1997)'
_diffrn_ambient_temperature 296(2)
_diffrn_measured_fraction_theta_full 0.969
_diffrn_measured_fraction_theta_max 0.969
_diffrn_measurement_device_type 'Oxford Diffraction Xcalibur2 diffractometer with Sapphire 3 CCD detector'
_diffrn_measurement_method '\f and \w'
_diffrn_radiation_monochromator 'graphite parallel'
_diffrn_radiation_source 'fine-focus sealed tube'
_diffrn_radiation_type MoK\a
_diffrn_radiation_wavelength 0.71073
_diffrn_reflns_av_R_equivalents 0.0487
_diffrn_reflns_av_sigmaI/netI 0.0197
_diffrn_reflns_limit_h_max 10
_diffrn_reflns_limit_h_min -10
_diffrn_reflns_limit_k_max 16
_diffrn_reflns_limit_k_min -16
_diffrn_reflns_limit_l_max 20
_diffrn_reflns_limit_l_min -20
_diffrn_reflns_number 32112
_diffrn_reflns_theta_full 26.50
_diffrn_reflns_theta_max 26.50
_diffrn_reflns_theta_min 4.62
_diffrn_standards_decay_% 0
_diffrn_standards_number 0
_exptl_absorpt_coefficient_mu 0.092
_exptl_absorpt_correction_type none
_exptl_crystal_colour colourless
_exptl_crystal_density_diffrn 1.318
_exptl_crystal_density_meas ?
_exptl_crystal_density_method .
_exptl_crystal_description prism
_exptl_crystal_F_000 784
_exptl_crystal_size_max 0.64
_exptl_crystal_size_mid 0.51
_exptl_crystal_size_min 0.42
_refine_diff_density_max 0.153
_refine_diff_density_min -0.143
_refine_ls_extinction_method none
_refine_ls_goodness_of_fit_ref 1.189
_refine_ls_hydrogen_treatment mixed
_refine_ls_matrix_type full
_refine_ls_number_parameters 131
_refine_ls_number_reflns 1903
_refine_ls_number_restraints 0
_refine_ls_restrained_S_all 1.189
_refine_ls_R_factor_all 0.0580
_refine_ls_R_factor_gt 0.0504
_refine_ls_shift/su_max 0.000
_refine_ls_shift/su_mean 0.000
_refine_ls_structure_factor_coef Fsqd
_refine_ls_weighting_details 'calc w = 1/[\s^2^(Fo^2^)+(0.0753P)^2^+0.0157P] where P=(Fo^2^+2Fc^2^)/3'
_refine_ls_weighting_scheme calc
_refine_ls_wR_factor_gt 0.1232
_refine_ls_wR_factor_ref 0.1295
_reflns_number_gt 1758
_reflns_number_total 1903
_reflns_threshold_expression I>2\s(I)
_cod_data_source_file fl6090.cif
_cod_data_source_block I
_cod_depositor_comments
;
The following automatic conversions were performed:

'_chemical_melting_point' value '396-397' was changed to '396.5(5)' -
the average value was taken and precision was estimated.

Automatic conversion script
Id: cif_fix_values 1646 2011-03-28 12:23:43Z adriana 

The following automatic conversions were performed:

'_chemical_melting_point' value '396-397' was changed to '396.5(5)' -
the average value was taken and precision was estimated.

Automatic conversion script
Id: cif_fix_values 1715 2011-07-08 13:25:40Z adriana 

The following automatic conversions were performed:

'_atom_sites_solution_hydrogens' value 'geom & difmap' was changed to
'mixed'.

Automatic conversion script
Id: cif_fix_values 6452 2018-10-05 10:23:21Z andrius 
;
_cod_original_cell_volume 1887.4(5)
_cod_database_code 2203431
_cod_database_fobs_code 2203431

loop_
_symmetry_equiv_pos_as_xyz
'x, y, z'
'x+1/2, -y+1/2, -z'
'-x, y+1/2, -z+1/2'
'-x+1/2, -y, z+1/2'
'-x, -y, -z'
'-x-1/2, y-1/2, z'
'x, -y-1/2, z-1/2'
'x-1/2, y, -z-1/2'

loop_
_atom_site_label
_atom_site_fract_x
_atom_site_fract_y
_atom_site_fract_z
_atom_site_U_iso_or_equiv
_atom_site_adp_type
_atom_site_calc_flag
_atom_site_refinement_flags
_atom_site_occupancy
_atom_site_type_symbol
O1 0.01579(12) 0.23504(9) 0.17519(6) 0.0489(3) Uani d . 1 O
O2 0.39457(12) 0.13439(10) 0.16041(7) 0.0551(4) Uani d . 1 O
N 0.20672(15) 0.10881(10) 0.25433(7) 0.0425(3) Uani d . 1 N
H1N 0.116(2) 0.1250(14) 0.2682(11) 0.054(5) Uiso d . 1 H
C1 0.15826(16) 0.21861(11) 0.14299(9) 0.0399(4) Uani d . 1 C
C2 0.17223(19) 0.27172(14) 0.07415(10) 0.0527(4) Uani d . 1 C
H2 0.2577 0.2735 0.0407 0.063 Uiso calc R 1 H
C3 0.0314(2) 0.32436(14) 0.06263(10) 0.0570(5) Uani d . 1 C
H3 0.0063 0.3674 0.0201 0.068 Uiso calc R 1 H
C4 -0.0578(2) 0.30038(13) 0.12434(10) 0.0538(4) Uani d . 1 C
H4 -0.1573 0.3249 0.1318 0.065 Uiso calc R 1 H
C5 0.26397(17) 0.14961(11) 0.18630(8) 0.0402(4) Uani d . 1 C
C6 0.28327(16) 0.04057(11) 0.30710(9) 0.0397(4) Uani d . 1 C
C7 0.24840(18) 0.04681(12) 0.38803(9) 0.0483(4) Uani d . 1 C
H7 0.1769 0.0949 0.4058 0.058 Uiso calc R 1 H
C8 0.3190(2) -0.01771(15) 0.44211(11) 0.0577(5) Uani d . 1 C
H8 0.2948 -0.0133 0.4962 0.069 Uiso calc R 1 H
C9 0.4255(2) -0.08887(14) 0.41620(11) 0.0609(5) Uani d . 1 C
H9 0.4746 -0.1316 0.4528 0.073 Uiso calc R 1 H
C10 0.4590(2) -0.09649(14) 0.33579(11) 0.0577(5) Uani d . 1 C
H10 0.5302 -0.1450 0.3184 0.069 Uiso calc R 1 H
C11 0.38778(18) -0.03252(12) 0.28042(11) 0.0492(4) Uani d . 1 C
H11 0.4098 -0.0386 0.2262 0.059 Uiso calc R 1 H

loop_
_atom_site_aniso_label
_atom_site_aniso_U_11
_atom_site_aniso_U_22
_atom_site_aniso_U_33
_atom_site_aniso_U_12
_atom_site_aniso_U_13
_atom_site_aniso_U_23
O1 0.0375(6) 0.0579(7) 0.0513(7) 0.0089(5) 0.0039(4) 0.0106(5)
O2 0.0359(6) 0.0736(8) 0.0558(7) 0.0095(5) 0.0076(5) 0.0099(5)
N 0.0312(7) 0.0512(8) 0.0451(7) 0.0068(5) 0.0030(5) 0.0046(5)
C1 0.0317(7) 0.0449(8) 0.0432(8) -0.0011(6) -0.0006(6) -0.0030(6)
C2 0.0443(9) 0.0667(10) 0.0472(9) 0.0021(7) 0.0051(7) 0.0093(7)
C3 0.0541(10) 0.0638(11) 0.0530(9) 0.0072(8) -0.0018(8) 0.0150(8)
C4 0.0428(9) 0.0583(10) 0.0604(10) 0.0114(7) -0.0027(7) 0.0098(8)
C5 0.0341(8) 0.0446(8) 0.0418(7) 0.0004(6) -0.0012(6) -0.0026(6)
C6 0.0326(7) 0.0420(7) 0.0444(8) -0.0023(6) -0.0028(6) 0.0012(6)
C7 0.0449(8) 0.0531(9) 0.0470(9) -0.0009(7) -0.0029(6) -0.0039(7)
C8 0.0570(10) 0.0687(11) 0.0475(9) -0.0080(9) -0.0104(7) 0.0038(8)
C9 0.0514(10) 0.0630(11) 0.0684(11) -0.0034(8) -0.0202(9) 0.0165(9)
C10 0.0447(9) 0.0517(9) 0.0767(12) 0.0085(8) -0.0040(8) 0.0064(8)
C11 0.0443(8) 0.0493(8) 0.0540(9) 0.0053(7) 0.0017(7) 0.0010(7)

loop_
_atom_type_symbol
_atom_type_description
_atom_type_scat_dispersion_real
_atom_type_scat_dispersion_imag
_atom_type_scat_source
C C 0.0033 0.0016 'International Tables Vol C Tables 4.2.6.8 and 6.1.1.4'
H H 0.0000 0.0000 'International Tables Vol C Tables 4.2.6.8 and 6.1.1.4'
N N 0.0061 0.0033 'International Tables Vol C Tables 4.2.6.8 and 6.1.1.4'
O O 0.0106 0.0060 'International Tables Vol C Tables 4.2.6.8 and 6.1.1.4'

loop_
_geom_angle_atom_site_label_1
_geom_angle_atom_site_label_2
_geom_angle_atom_site_label_3
_geom_angle
_geom_angle_publ_flag
C4 O1 C1 106.14(12) no
C5 N C6 126.6(2) yes
C5 N H1N 118.4(12) no
C6 N H1N 114.9(12) no
C2 C1 O1 109.75(13) no
C2 C1 C5 132.42(14) no
O1 C1 C5 117.83(12) no
C1 C2 C3 106.58(14) no
C1 C2 H2 126.7 no
C3 C2 H2 126.7 no
C4 C3 C2 106.68(14) no
C4 C3 H3 126.7 no
C2 C3 H3 126.7 no
C3 C4 O1 110.85(14) no
C3 C4 H4 124.6 no
O1 C4 H4 124.6 no
O2 C5 N 124.98(14) no
O2 C5 C1 120.04(13) no
N C5 C1 114.97(13) no
C11 C6 C7 119.74(15) no
C11 C6 N 122.38(14) no
C7 C6 N 117.87(13) no
C8 C7 C6 120.43(16) no
C8 C7 H7 119.8 no
C6 C7 H7 119.8 no
C7 C8 C9 120.09(16) no
C7 C8 H8 120.0 no
C9 C8 H8 120.0 no
C8 C9 C10 119.77(16) no
C8 C9 H9 120.1 no
C10 C9 H9 120.1 no
C9 C10 C11 120.80(17) no
C9 C10 H10 119.6 no
C11 C10 H10 119.6 no
C6 C11 C10 119.14(16) no
C6 C11 H11 120.4 no
C10 C11 H11 120.4 no

loop_
_geom_bond_atom_site_label_1
_geom_bond_atom_site_label_2
_geom_bond_distance
_geom_bond_publ_flag
O1 C4 1.361(2) yes
O1 C1 1.368(2) yes
O2 C5 1.232(2) yes
N C5 1.349(2) yes
N C6 1.416(2) yes
N H1N 0.85(2) yes
C1 C2 1.347(2) yes
C1 C5 1.474(2) yes
C2 C3 1.416(3) yes
C2 H2 0.9300 no
C3 C4 1.328(2) yes
C3 H3 0.9300 no
C4 H4 0.9300 no
C6 C11 1.388(2) no
C6 C7 1.388(2) no
C7 C8 1.377(2) no
C7 H7 0.9300 no
C8 C9 1.378(3) no
C8 H8 0.9300 no
C9 C10 1.379(3) no
C9 H9 0.9300 no
C10 C11 1.389(2) no
C10 H10 0.9300 no
C11 H11 0.9300 no

loop_
_geom_hbond_atom_site_label_D
_geom_hbond_atom_site_label_H
_geom_hbond_atom_site_label_A
_geom_hbond_site_symmetry_A
_geom_hbond_distance_DH
_geom_hbond_distance_HA
_geom_hbond_distance_DA
_geom_hbond_angle_DHA
_geom_hbond_publ_flag
N H1N O1 . 0.85(2) 2.28(2) 2.682(2) 109(2) yes
N H1N O2 8_556 0.85(2) 2.27(2) 3.084(2) 161(2) yes

loop_
_geom_torsion_atom_site_label_1
_geom_torsion_atom_site_label_2
_geom_torsion_atom_site_label_3
_geom_torsion_atom_site_label_4
_geom_torsion
_geom_torsion_publ_flag
C4 O1 C1 C2 -0.28(17) no
C4 O1 C1 C5 -179.91(13) no
O1 C1 C2 C3 0.13(18) no
C5 C1 C2 C3 179.69(16) no
C1 C2 C3 C4 0.1(2) no
C2 C3 C4 O1 -0.3(2) no
C1 O1 C4 C3 0.33(19) no
C6 N C5 O2 -1.2(2) no
C6 N C5 C1 -179.99(13) no
C2 C1 C5 O2 2.0(3) no
O1 C1 C5 O2 -178.42(13) no
C2 C1 C5 N -179.13(16) no
O1 C1 C5 N 0.40(19) no
C5 N C6 C11 -33.7(2) no
C5 N C6 C7 147.67(14) no
C11 C6 C7 C8 1.2(2) no
N C6 C7 C8 179.86(14) no
C6 C7 C8 C9 0.3(2) no
C7 C8 C9 C10 -1.2(3) no
C8 C9 C10 C11 0.6(3) no
C7 C6 C11 C10 -1.8(2) no
N C6 C11 C10 179.67(14) no
C9 C10 C11 C6 0.8(3) no

loop_
_cod_related_entry_id
_cod_related_entry_database
_cod_related_entry_code
1 ChemSpider 191140
